data_4503561
loop_
_publ_author_name
'He, Yin-Hua'
'Feng, Yun-Long'
'Lan, You-Zhao'
'Wen, Yi-Hang'

_publ_section_title
;
 Syntheses, Structures, and Photoluminescence of Four
 d10Metal&#x2212;Organic Frameworks Constructed from
 3,5-Bis-oxyacetate-benzoic Acid
;
_journal_issue 10
_journal_name_full 'Crystal Growth &amp; Design'
_journal_page_first 3586
_journal_paper_doi 10.1021/cg8000398
_journal_volume 8
_journal_year 2008
_chemical_formula_sum 'C22 H38 Cd3 O28'
_chemical_formula_weight 1087.72
_chemical_name_systematic
; 
 ? 
;
_space_group_IT_number 2
_symmetry_cell_setting triclinic
_symmetry_space_group_name_Hall '-P 1'
_symmetry_space_group_name_H-M 'P -1'
_atom_sites_solution_hydrogens geom
_atom_sites_solution_primary direct
_atom_sites_solution_secondary difmap
_audit_creation_method SHELXL-97
_cell_angle_alpha 117.1610(10)
_cell_angle_beta 103.249(2)
_cell_angle_gamma 94.302(2)
_cell_formula_units_Z 1
_cell_length_a 7.8386(5)
_cell_length_b 11.5023(3)
_cell_length_c 11.6566(3)
_cell_measurement_reflns_used 10944
_cell_measurement_temperature 296(2)
_cell_measurement_theta_max 26.0
_cell_measurement_theta_min 1.03
_cell_volume 890.40(7)
_computing_cell_refinement 'SAINT (Bruker,2004)'
_computing_data_collection 'SMART (Bruker,2004)'
_computing_data_reduction 'SAINT '
_computing_molecular_graphics 'SHELXTL (Bruker,2002)'
_computing_publication_material SHELXL97
_computing_structure_refinement 'SHELXL97 (Sheldrick,1997)'
_computing_structure_solution 'SHELXS97 (Sheldrick,1997)'
_diffrn_ambient_temperature 296(2)
_diffrn_detector_area_resol_mean none
_diffrn_measured_fraction_theta_full 0.985
_diffrn_measured_fraction_theta_max 0.985
_diffrn_measurement_device_type 'Bruker APEXII area-detector diffractometer'
_diffrn_measurement_method '\w scans'
_diffrn_radiation_monochromator graphite
_diffrn_radiation_source 'fine-focus sealed tube'
_diffrn_radiation_type MoK\a
_diffrn_radiation_wavelength 0.71073
_diffrn_reflns_av_R_equivalents 0.0147
_diffrn_reflns_av_sigmaI/netI 0.0170
_diffrn_reflns_limit_h_max 9
_diffrn_reflns_limit_h_min -9
_diffrn_reflns_limit_k_max 12
_diffrn_reflns_limit_k_min -14
_diffrn_reflns_limit_l_max 14
_diffrn_reflns_limit_l_min -12
_diffrn_reflns_number 10126
_diffrn_reflns_theta_full 26.00
_diffrn_reflns_theta_max 26.00
_diffrn_reflns_theta_min 2.03
_diffrn_standards_decay_% none
_diffrn_standards_interval_count none
_diffrn_standards_interval_time none
_diffrn_standards_number none
_exptl_absorpt_coefficient_mu 1.879
_exptl_absorpt_correction_T_max 0.810
_exptl_absorpt_correction_T_min 0.710
_exptl_absorpt_correction_type none
_exptl_crystal_colour colourless
_exptl_crystal_density_diffrn 2.029
_exptl_crystal_density_method 'not measured'
_exptl_crystal_description block
_exptl_crystal_F_000 538
_exptl_crystal_size_max 0.273
_exptl_crystal_size_mid 0.156
_exptl_crystal_size_min 0.112
_refine_diff_density_max 0.516
_refine_diff_density_min -0.983
_refine_diff_density_rms 0.082
_refine_ls_extinction_method none
_refine_ls_goodness_of_fit_ref 1.016
_refine_ls_hydrogen_treatment constr
_refine_ls_matrix_type full
_refine_ls_number_parameters 241
_refine_ls_number_reflns 3451
_refine_ls_number_restraints 18
_refine_ls_restrained_S_all 1.017
_refine_ls_R_factor_all 0.0256
_refine_ls_R_factor_gt 0.0234
_refine_ls_shift/su_max 0.000
_refine_ls_shift/su_mean 0.000
_refine_ls_structure_factor_coef Fsqd
_refine_ls_weighting_details 'calc w=1/[\s^2^(Fo^2^)+(0.0470P)^2^+0.8523P] where P=(Fo^2^+2Fc^2^)/3'
_refine_ls_weighting_scheme calc
_refine_ls_wR_factor_gt 0.0716
_refine_ls_wR_factor_ref 0.0731
_reflns_number_gt 3196
_reflns_number_total 3451
_reflns_threshold_expression >2sigma(I)
_cod_data_source_file cg8000398-file002.cif
_cod_data_source_block h
_cod_depositor_comments
;
The following automatic conversions were performed:

'_symmetry_cell_setting' value 'Triclinic' changed to 'triclinic'
according to /home/saulius/struct/CIF-dictionaries/cif_core.dic
dictionary named 'cif_core.dic' version 2.4.1 from 2010-06-29.

Automatic conversion script
Id: cif_fix_values 1715 2011-07-08 13:25:40Z adriana 
;
_cod_original_sg_symbol_H-M P-1
_cod_database_code 4503561

loop_
_symmetry_equiv_pos_as_xyz
'x, y, z'
'-x, -y, -z'

loop_
_atom_site_label
_atom_site_type_symbol
_atom_site_fract_x
_atom_site_fract_y
_atom_site_fract_z
_atom_site_U_iso_or_equiv
_atom_site_adp_type
_atom_site_occupancy
_atom_site_symmetry_multiplicity
_atom_site_calc_flag
_atom_site_refinement_flags
Cd1 Cd 0.0000 0.0000 0.5000 0.02856(10) Uani 1 2 d S
Cd2 Cd 0.04876(3) 0.249475(18) -0.104516(18) 0.02723(9) Uani 1 1 d .
O1W O 0.2903(3) 0.1437(2) -0.0941(2) 0.0469(6) Uani 1 1 d D
H1WA H 0.3826 0.2032 -0.0432 0.056 Uiso 1 1 d RD
H1WB H 0.2759 0.0925 -0.0637 0.056 Uiso 1 1 d RD
O2W O -0.2166(3) 0.3273(2) -0.1235(2) 0.0379(5) Uani 1 1 d D
H2WA H -0.1929 0.4014 -0.1145 0.045 Uiso 1 1 d RD
H2WB H -0.2614 0.3288 -0.0659 0.045 Uiso 1 1 d RD
O3W O 0.2427(4) -0.0301(3) 0.6254(3) 0.0611(7) Uani 1 1 d D
H3WA H 0.3277 -0.0020 0.6068 0.073 Uiso 1 1 d RD
H3WB H 0.2500 0.0197 0.7058 0.073 Uiso 1 1 d RD
O4W O 0.2222(4) -0.0648(3) 0.9507(3) 0.0657(8) Uani 1 1 d D
H4WA H 0.1562 -0.1254 0.8785 0.079 Uiso 1 1 d RD
H4WB H 0.1750 -0.0491 1.0098 0.079 Uiso 1 1 d RD
O5W O -0.4685(5) 0.1186(3) 0.6371(4) 0.0878(12) Uani 1 1 d D
H5WA H -0.4057 0.1850 0.7096 0.105 Uiso 1 1 d RD
H5WB H -0.5056 0.1353 0.5737 0.105 Uiso 1 1 d RD
O6W O -0.3682(4) 0.3026(3) 1.0612(3) 0.0591(7) Uani 1 1 d D
H6WA H -0.3899 0.3775 1.0887 0.071 Uiso 1 1 d RD
H6WB H -0.2738 0.2997 1.1062 0.071 Uiso 1 1 d RD
O1 O 0.1853(3) 0.4254(2) 0.10061(19) 0.0356(5) Uani 1 1 d .
O2 O 0.0617(4) 0.2684(2) 0.1290(2) 0.0525(7) Uani 1 1 d .
O3 O 0.5432(3) 0.77880(19) 0.55449(19) 0.0315(5) Uani 1 1 d .
O4 O 0.8295(4) 0.9414(2) 0.6046(2) 0.0505(7) Uani 1 1 d .
O5 O 0.8640(3) 1.0535(2) 0.8244(2) 0.0399(5) Uani 1 1 d .
O6 O 0.2154(3) 0.48172(18) 0.64560(18) 0.0275(4) Uani 1 1 d .
O7 O 0.0447(3) 0.2104(2) 0.6822(2) 0.0344(5) Uani 1 1 d .
O8 O 0.1687(4) 0.4184(2) 0.8304(2) 0.0472(6) Uani 1 1 d .
C1 C 0.2247(3) 0.4702(2) 0.3261(2) 0.0217(5) Uani 1 1 d .
C2 C 0.3468(4) 0.5871(3) 0.3766(3) 0.0234(5) Uani 1 1 d .
H2 H 0.3804 0.6122 0.3183 0.028 Uiso 1 1 calc R
C3 C 0.4194(3) 0.6673(2) 0.5158(3) 0.0229(5) Uani 1 1 d .
C4 C 0.3703(3) 0.6315(2) 0.6034(2) 0.0221(5) Uani 1 1 d .
H4 H 0.4169 0.6866 0.6963 0.027 Uiso 1 1 calc R
C5 C 0.2492(3) 0.5110(3) 0.5504(3) 0.0210(5) Uani 1 1 d .
C6 C 0.1747(3) 0.4303(3) 0.4129(3) 0.0236(5) Uani 1 1 d .
H6 H 0.0928 0.3510 0.3784 0.028 Uiso 1 1 calc R
C7 C 0.1505(4) 0.3817(3) 0.1761(3) 0.0278(6) Uani 1 1 d .
C8 C 0.6360(4) 0.8625(3) 0.6937(3) 0.0254(6) Uani 1 1 d .
H8B H 0.6822 0.8090 0.7335 0.031 Uiso 1 1 calc R
H8A H 0.5551 0.9102 0.7409 0.031 Uiso 1 1 calc R
C9 C 0.7891(4) 0.9608(3) 0.7067(3) 0.0255(6) Uani 1 1 d .
C10 C 0.1205(4) 0.3495(3) 0.5963(3) 0.0257(6) Uani 1 1 d .
H10B H 0.1799 0.2852 0.5402 0.031 Uiso 1 1 calc R
H10A H -0.0004 0.3365 0.5415 0.031 Uiso 1 1 calc R
C11 C 0.1142(4) 0.3285(3) 0.7131(3) 0.0273(6) Uani 1 1 d .

loop_
_atom_site_aniso_label
_atom_site_aniso_U_11
_atom_site_aniso_U_22
_atom_site_aniso_U_33
_atom_site_aniso_U_23
_atom_site_aniso_U_13
_atom_site_aniso_U_12
Cd1 0.03415(17) 0.02568(16) 0.02425(17) 0.01111(13) 0.01072(12) -0.00156(12)
Cd2 0.03643(14) 0.02296(12) 0.01482(12) 0.00667(9) 0.00386(9) -0.00605(9)
O1W 0.0440(13) 0.0484(14) 0.0440(14) 0.0240(12) 0.0046(11) 0.0031(11)
O2W 0.0473(12) 0.0321(11) 0.0349(12) 0.0184(10) 0.0106(10) 0.0024(9)
O3W 0.0568(16) 0.080(2) 0.0516(16) 0.0334(15) 0.0178(13) 0.0297(14)
O4W 0.0729(19) 0.0628(18) 0.0561(17) 0.0320(15) 0.0107(15) -0.0090(15)
O5W 0.096(3) 0.069(2) 0.073(2) 0.0425(18) -0.0251(18) -0.0196(18)
O6W 0.0581(16) 0.0584(17) 0.0425(15) 0.0142(13) 0.0103(12) -0.0034(13)
O1 0.0571(13) 0.0282(10) 0.0136(9) 0.0086(8) 0.0043(9) -0.0039(9)
O2 0.0780(18) 0.0313(12) 0.0229(11) 0.0053(9) -0.0004(11) -0.0268(12)
O3 0.0408(11) 0.0268(10) 0.0160(9) 0.0084(8) 0.0011(8) -0.0176(8)
O4 0.0673(16) 0.0329(12) 0.0406(13) 0.0062(10) 0.0315(12) -0.0165(11)
O5 0.0494(13) 0.0290(11) 0.0254(11) 0.0108(9) -0.0033(9) -0.0178(9)
O6 0.0390(10) 0.0220(9) 0.0176(9) 0.0091(8) 0.0070(8) -0.0068(8)
O7 0.0548(13) 0.0251(10) 0.0265(11) 0.0148(9) 0.0157(10) -0.0008(9)
O8 0.0797(17) 0.0325(12) 0.0216(11) 0.0109(10) 0.0131(11) -0.0096(11)
C1 0.0244(12) 0.0208(12) 0.0155(12) 0.0074(10) 0.0026(10) -0.0003(10)
C2 0.0290(13) 0.0234(13) 0.0169(12) 0.0110(10) 0.0050(10) -0.0026(10)
C3 0.0243(12) 0.0202(12) 0.0200(13) 0.0091(10) 0.0036(10) -0.0044(10)
C4 0.0275(12) 0.0198(12) 0.0118(11) 0.0050(10) 0.0018(10) -0.0043(10)
C5 0.0247(12) 0.0228(13) 0.0182(12) 0.0125(10) 0.0069(10) 0.0018(10)
C6 0.0251(12) 0.0194(12) 0.0223(13) 0.0095(10) 0.0043(10) -0.0035(10)
C7 0.0338(14) 0.0234(13) 0.0187(13) 0.0078(11) 0.0023(11) -0.0017(11)
C8 0.0299(13) 0.0226(13) 0.0145(12) 0.0056(10) 0.0018(10) -0.0075(10)
C9 0.0280(13) 0.0185(12) 0.0263(14) 0.0100(11) 0.0052(11) -0.0004(10)
C10 0.0355(14) 0.0194(12) 0.0213(13) 0.0101(11) 0.0091(11) -0.0026(11)
C11 0.0346(14) 0.0259(14) 0.0247(14) 0.0139(12) 0.0122(12) 0.0021(11)

loop_
_atom_type_symbol
_atom_type_description
_atom_type_scat_dispersion_real
_atom_type_scat_dispersion_imag
_atom_type_scat_source
C C 0.0033 0.0016 'International Tables Vol C Tables 4.2.6.8 and 6.1.1.4'
H H 0.0000 0.0000 'International Tables Vol C Tables 4.2.6.8 and 6.1.1.4'
O O 0.0106 0.0060 'International Tables Vol C Tables 4.2.6.8 and 6.1.1.4'
Cd Cd -0.8075 1.2024 'International Tables Vol C Tables 4.2.6.8 and 6.1.1.4'

loop_
_geom_angle_atom_site_label_1
_geom_angle_atom_site_label_2
_geom_angle_atom_site_label_3
_geom_angle
_geom_angle_site_symmetry_1
_geom_angle_site_symmetry_3
O4 Cd1 O4 180.0 1_445 2_666
O4 Cd1 O3W 91.03(11) 1_445 2_556
O4 Cd1 O3W 88.97(11) 2_666 2_556
O4 Cd1 O3W 88.97(11) 1_445 .
O4 Cd1 O3W 91.03(11) 2_666 .
O3W Cd1 O3W 180.000(1) 2_556 .
O4 Cd1 O7 96.70(8) 1_445 2_556
O4 Cd1 O7 83.30(7) 2_666 2_556
O3W Cd1 O7 87.01(10) 2_556 2_556
O3W Cd1 O7 92.99(10) . 2_556
O4 Cd1 O7 83.30(8) 1_445 .
O4 Cd1 O7 96.70(8) 2_666 .
O3W Cd1 O7 92.99(10) 2_556 .
O3W Cd1 O7 87.01(10) . .
O7 Cd1 O7 180.0 2_556 .
O1 Cd2 O5 133.05(8) . 1_444
O1 Cd2 O7 131.49(7) . 1_554
O5 Cd2 O7 95.44(7) 1_444 1_554
O1 Cd2 O2W 93.06(8) . .
O5 Cd2 O2W 83.84(8) 1_444 .
O7 Cd2 O2W 90.75(8) 1_554 .
O1 Cd2 O1W 92.02(9) . .
O5 Cd2 O1W 88.35(9) 1_444 .
O7 Cd2 O1W 90.32(9) 1_554 .
O2W Cd2 O1W 172.19(8) . .
O1 Cd2 O8 79.28(7) . 1_554
O5 Cd2 O8 146.54(7) 1_444 1_554
O7 Cd2 O8 52.73(7) 1_554 1_554
O2W Cd2 O8 86.33(8) . 1_554
O1W Cd2 O8 100.45(9) . 1_554
O1 Cd2 O2 52.68(7) . .
O5 Cd2 O2 80.68(7) 1_444 .
O7 Cd2 O2 173.83(8) 1_554 .
O2W Cd2 O2 93.59(9) . .
O1W Cd2 O2 84.80(9) . .
O8 Cd2 O2 131.92(7) 1_554 .
Cd2 O1W H1WA 107.6 . .
Cd2 O1W H1WB 111.2 . .
H1WA O1W H1WB 109.5 . .
Cd2 O2W H2WA 107.7 . .
Cd2 O2W H2WB 109.9 . .
H2WA O2W H2WB 111.2 . .
Cd1 O3W H3WA 103.2 . .
Cd1 O3W H3WB 106.6 . .
H3WA O3W H3WB 109.6 . .
H4WA O4W H4WB 110.1 . .
H5WA O5W H5WB 114.1 . .
H6WA O6W H6WB 113.9 . .
C7 O1 Cd2 101.13(16) . .
C7 O2 Cd2 84.73(18) . .
C3 O3 C8 119.1(2) . .
C9 O4 Cd1 151.11(19) . 1_665
C9 O5 Cd2 129.26(19) . 1_666
C5 O6 C10 116.05(19) . .
C11 O7 Cd1 135.58(18) . .
C11 O7 Cd2 98.33(17) . 1_556
Cd1 O7 Cd2 123.79(9) . 1_556
C11 O8 Cd2 87.03(17) . 1_556
C2 C1 C6 120.9(2) . .
C2 C1 C7 119.3(2) . .
C6 C1 C7 119.7(2) . .
C1 C2 C3 119.3(2) . .
C1 C2 H2 120.3 . .
C3 C2 H2 120.3 . .
O3 C3 C4 124.7(2) . .
O3 C3 C2 114.3(2) . .
C4 C3 C2 120.9(2) . .
C3 C4 C5 119.0(2) . .
C3 C4 H4 120.5 . .
C5 C4 H4 120.5 . .
O6 C5 C6 124.5(2) . .
O6 C5 C4 114.4(2) . .
C6 C5 C4 121.1(2) . .
C5 C6 C1 118.7(2) . .
C5 C6 H6 120.6 . .
C1 C6 H6 120.6 . .
O2 C7 O1 121.5(3) . .
O2 C7 C1 120.2(3) . .
O1 C7 C1 118.3(2) . .
O3 C8 C9 108.4(2) . .
O3 C8 H8B 110.0 . .
C9 C8 H8B 110.0 . .
O3 C8 H8A 110.0 . .
C9 C8 H8A 110.0 . .
H8B C8 H8A 108.4 . .
O4 C9 O5 126.9(3) . .
O4 C9 C8 118.5(2) . .
O5 C9 C8 114.6(2) . .
O6 C10 C11 109.4(2) . .
O6 C10 H10B 109.8 . .
C11 C10 H10B 109.8 . .
O6 C10 H10A 109.8 . .
C11 C10 H10A 109.8 . .
H10B C10 H10A 108.2 . .
O8 C11 O7 121.8(3) . .
O8 C11 C10 122.8(3) . .
O7 C11 C10 115.4(2) . .

loop_
_geom_bond_atom_site_label_1
_geom_bond_atom_site_label_2
_geom_bond_distance
_geom_bond_site_symmetry_2
Cd1 O4 2.255(2) 1_445
Cd1 O4 2.255(2) 2_666
Cd1 O3W 2.272(3) 2_556
Cd1 O3W 2.272(3) .
Cd1 O7 2.308(2) 2_556
Cd1 O7 2.308(2) .
Cd2 O1 2.2454(19) .
Cd2 O5 2.2630(19) 1_444
Cd2 O7 2.308(2) 1_554
Cd2 O2W 2.330(2) .
Cd2 O1W 2.335(2) .
Cd2 O8 2.575(2) 1_554
Cd2 O2 2.607(2) .
O1W H1WA 0.8378 .
O1W H1WB 0.8269 .
O2W H2WA 0.8105 .
O2W H2WB 0.8209 .
O3W H3WA 0.8333 .
O3W H3WB 0.8309 .
O4W H4WA 0.8200 .
O4W H4WB 0.8101 .
O5W H5WA 0.8388 .
O5W H5WB 0.8414 .
O6W H6WA 0.8175 .
O6W H6WB 0.8160 .
O1 C7 1.262(3) .
O2 C7 1.234(4) .
O3 C3 1.369(3) .
O3 C8 1.420(3) .
O4 C9 1.228(4) .
O4 Cd1 2.255(2) 1_665
O5 C9 1.251(3) .
O5 Cd2 2.2630(19) 1_666
O6 C5 1.371(3) .
O6 C10 1.425(3) .
O7 C11 1.274(3) .
O7 Cd2 2.308(2) 1_556
O8 C11 1.224(4) .
O8 Cd2 2.575(2) 1_556
C1 C2 1.378(4) .
C1 C6 1.402(4) .
C1 C7 1.501(3) .
C2 C3 1.393(4) .
C2 H2 0.9300 .
C3 C4 1.379(4) .
C4 C5 1.398(4) .
C4 H4 0.9300 .
C5 C6 1.379(4) .
C6 H6 0.9300 .
C8 C9 1.518(4) .
C8 H8B 0.9700 .
C8 H8A 0.9700 .
C10 C11 1.498(4) .
C10 H10B 0.9700 .
C10 H10A 0.9700 .

loop_
_geom_hbond_atom_site_label_D
_geom_hbond_atom_site_label_H
_geom_hbond_atom_site_label_A
_geom_hbond_distance_DH
_geom_hbond_distance_HA
_geom_hbond_distance_DA
_geom_hbond_angle_DHA
_geom_hbond_site_symmetry_A
O1W H1WA O6W 0.84 1.98 2.794(3) 164.8 1_654
O1W H1WB O4W 0.83 1.92 2.719(4) 162.9 1_554
O2W H2WA O1 0.81 1.92 2.719(3) 169.0 2_565
O2W H2WB O6W 0.82 1.98 2.795(4) 171.1 1_554
O3W H3WA O5W 0.83 1.89 2.671(5) 156.3 1_655
O3W H3WB O1W 0.83 2.03 2.862(4) 175.2 1_556
O4W H4WA O2 0.82 2.24 2.753(4) 121.1 2_556
O4W H4WB O5 0.81 2.05 2.803(4) 155.2 2_667
O5W H5WA O2W 0.84 2.02 2.845(4) 169.2 1_556
O5W H5WB O3 0.84 2.12 2.939(4) 165.0 2_566
O6W H6WA O8 0.82 2.45 2.996(3) 124.7 2_567
O6W H6WB O4W 0.82 2.56 3.001(4) 115.3 2_557
O6W H6WB O2 0.82 2.65 3.376(4) 149.0 1_556
